data_4519357
loop_
_publ_author_name
'Murugan, Sivan Perumal'
'Zhong, Hong-Jie'
'Wu, Chih-Yu'
'Pan, Hao-Wei'
'Chen, Chinpiao'
'Lee, Gene-Hsian'

_publ_section_title
;
 Camphorsulfonic Acid-Mediated One-Pot Tandem Consecutive via the Ugi
 Four-Component Reaction for the Synthesis of Functionalized Indole and
 2-Quinolone Derivatives by Switching Solvents.
;
_journal_issue 7
_journal_name_full 'ACS omega'
_journal_page_first 5713
_journal_page_last 5729
_journal_paper_doi 10.1021/acsomega.1c05460
_journal_volume 7
_journal_year 2022
_chemical_formula_sum 'C29 H19 N O'
_chemical_formula_weight 397.45
_space_group_crystal_system monoclinic
_space_group_IT_number 14
_space_group_name_Hall '-P 2ybc'
_space_group_name_H-M_alt 'P 1 21/c 1'
_atom_sites_solution_hydrogens geom
_audit_creation_method SHELXL-2018/3
_cell_angle_alpha 90
_cell_angle_beta 98.0439(9)
_cell_angle_gamma 90
_cell_formula_units_Z 4
_cell_length_a 10.0432(3)
_cell_length_b 9.4172(3)
_cell_length_c 22.1188(6)
_cell_measurement_reflns_used 9903
_cell_measurement_temperature 200(2)
_cell_measurement_theta_max 75.10
_cell_measurement_theta_min 4.70
_cell_volume 2071.39(11)
_computing_cell_refinement 'Bruker SAINT'
_computing_data_collection 'Bruker APEX3'
_computing_data_reduction 'Bruker SAINT'
_computing_molecular_graphics 'Bruker SHELXTL'
_computing_publication_material 'Bruker SHELXTL'
_computing_structure_refinement 'SHELXL-2018/3 (Sheldrick, 2018)'
_computing_structure_solution 'SHELXS-97 (Sheldrick 2008)'
_diffrn_ambient_temperature 200(2)
_diffrn_measured_fraction_theta_full 0.996
_diffrn_measured_fraction_theta_max 0.996
_diffrn_measurement_device_type 'Bruker D8 VENTURE'
_diffrn_measurement_method '\f and \w scans'
_diffrn_radiation_type CuK\a
_diffrn_radiation_wavelength 1.54178
_diffrn_reflns_av_R_equivalents 0.0287
_diffrn_reflns_av_unetI/netI 0.0304
_diffrn_reflns_Laue_measured_fraction_full 0.996
_diffrn_reflns_Laue_measured_fraction_max 0.996
_diffrn_reflns_limit_h_max 12
_diffrn_reflns_limit_h_min -10
_diffrn_reflns_limit_k_max 11
_diffrn_reflns_limit_k_min -11
_diffrn_reflns_limit_l_max 27
_diffrn_reflns_limit_l_min -27
_diffrn_reflns_number 11456
_diffrn_reflns_point_group_measured_fraction_full 0.996
_diffrn_reflns_point_group_measured_fraction_max 0.996
_diffrn_reflns_theta_full 67.679
_diffrn_reflns_theta_max 74.965
_diffrn_reflns_theta_min 5.112
_exptl_absorpt_coefficient_mu 0.598
_exptl_absorpt_correction_T_max 0.7539
_exptl_absorpt_correction_T_min 0.6159
_exptl_absorpt_correction_type multi-scan
_exptl_absorpt_process_details 'Bruker SADABS'
_exptl_crystal_colour colourless
_exptl_crystal_density_diffrn 1.274
_exptl_crystal_description plate
_exptl_crystal_F_000 832
_exptl_crystal_size_max 0.239
_exptl_crystal_size_mid 0.174
_exptl_crystal_size_min 0.033
_refine_diff_density_max 0.230
_refine_diff_density_min -0.228
_refine_diff_density_rms 0.039
_refine_ls_extinction_method none
_refine_ls_goodness_of_fit_ref 1.039
_refine_ls_hydrogen_treatment constr
_refine_ls_matrix_type full
_refine_ls_number_parameters 280
_refine_ls_number_reflns 4253
_refine_ls_number_restraints 0
_refine_ls_restrained_S_all 1.039
_refine_ls_R_factor_all 0.0438
_refine_ls_R_factor_gt 0.0391
_refine_ls_shift/su_max 0.001
_refine_ls_shift/su_mean 0.000
_refine_ls_structure_factor_coef Fsqd
_refine_ls_weighting_details 'w=1/[\s^2^(Fo^2^)+(0.0519P)^2^+0.4951P] where P=(Fo^2^+2Fc^2^)/3'
_refine_ls_weighting_scheme calc
_refine_ls_wR_factor_gt 0.1002
_refine_ls_wR_factor_ref 0.1067
_reflns_Friedel_coverage 0.000
_reflns_number_gt 3799
_reflns_number_total 4253
_reflns_threshold_expression 'I > 2\s(I)'
_cod_data_source_file ao1c05460_si_003.cif
_cod_data_source_block ic19607
_cod_original_sg_symbol_H-M 'P 21/c'
_cod_database_code 4519357
_shelx_shelxl_version_number 2018/3
_shelx_space_group_comment
; 
The symmetry employed for this shelxl refinement is uniquely defined 
by the following loop, which should always be used as a source of 
symmetry information in preference to the above space-group names. 
They are only intended as comments. 
;
_shelx_estimated_absorpt_t_min 0.870
_shelx_estimated_absorpt_t_max 0.981

loop_
_space_group_symop_operation_xyz
'x, y, z'
'-x, y+1/2, -z+1/2'
'-x, -y, -z'
'x, -y-1/2, z-1/2'

loop_
_atom_site_label
_atom_site_type_symbol
_atom_site_fract_x
_atom_site_fract_y
_atom_site_fract_z
_atom_site_U_iso_or_equiv
_atom_site_adp_type
_atom_site_occupancy
_atom_site_site_symmetry_order
_atom_site_calc_flag
_atom_site_refinement_flags_posn
_atom_site_refinement_flags_adp
_atom_site_refinement_flags_occupancy
_atom_site_disorder_assembly
_atom_site_disorder_group
N1 N 0.45112(9) 0.81599(10) 0.42509(4) 0.0301(2) Uani 1 1 d . . . . .
O1 O 0.47777(10) 0.92104(13) 0.33502(4) 0.0486(3) Uani 1 1 d . . . . .
C1 C 0.37962(11) 0.73771(12) 0.46506(5) 0.0291(2) Uani 1 1 d . . . . .
C2 C 0.45622(11) 0.72878(12) 0.52096(5) 0.0298(2) Uani 1 1 d . . . . .
C3 C 0.58263(11) 0.80050(12) 0.51669(5) 0.0302(2) Uani 1 1 d . . . . .
C4 C 0.70123(12) 0.81533(14) 0.55766(6) 0.0364(3) Uani 1 1 d . . . . .
H4 H 0.706735 0.780750 0.598283 0.044 Uiso 1 1 calc R U . . .
C5 C 0.81037(12) 0.88137(15) 0.53783(6) 0.0418(3) Uani 1 1 d . . . . .
H5 H 0.891780 0.891120 0.565093 0.050 Uiso 1 1 calc R U . . .
C6 C 0.80285(12) 0.93374(14) 0.47861(6) 0.0401(3) Uani 1 1 d . . . . .
H6 H 0.879183 0.979333 0.466434 0.048 Uiso 1 1 calc R U . . .
C7 C 0.68682(12) 0.92106(13) 0.43697(6) 0.0357(3) Uani 1 1 d . . . . .
H7 H 0.681428 0.957894 0.396713 0.043 Uiso 1 1 calc R U . . .
C8 C 0.57829(11) 0.85159(12) 0.45699(5) 0.0302(2) Uani 1 1 d . . . . .
C9 C 0.25211(11) 0.66512(12) 0.44220(5) 0.0303(2) Uani 1 1 d . . . . .
C10 C 0.24811(12) 0.56781(13) 0.39453(6) 0.0346(3) Uani 1 1 d . . . . .
H10 H 0.327009 0.549511 0.376621 0.041 Uiso 1 1 calc R U . . .
C11 C 0.12945(13) 0.49752(14) 0.37310(6) 0.0398(3) Uani 1 1 d . . . . .
H11 H 0.127167 0.431584 0.340463 0.048 Uiso 1 1 calc R U . . .
C12 C 0.01448(13) 0.52341(15) 0.39922(7) 0.0430(3) Uani 1 1 d . . . . .
H12 H -0.066747 0.475231 0.384550 0.052 Uiso 1 1 calc R U . . .
C13 C 0.01781(13) 0.61957(16) 0.44677(7) 0.0430(3) Uani 1 1 d . . . . .
H13 H -0.061350 0.637336 0.464559 0.052 Uiso 1 1 calc R U . . .
C14 C 0.13590(12) 0.69000(14) 0.46854(6) 0.0369(3) Uani 1 1 d . . . . .
H14 H 0.137774 0.755255 0.501404 0.044 Uiso 1 1 calc R U . . .
C15 C 0.42544(11) 0.65266(12) 0.57573(5) 0.0304(2) Uani 1 1 d . . . . .
C16 C 0.37231(11) 0.51514(13) 0.57254(6) 0.0331(2) Uani 1 1 d . . . . .
H16 H 0.352253 0.469577 0.534022 0.040 Uiso 1 1 calc R U . . .
C17 C 0.34861(12) 0.44460(14) 0.62505(6) 0.0377(3) Uani 1 1 d . . . . .
H17 H 0.312090 0.351396 0.622199 0.045 Uiso 1 1 calc R U . . .
C18 C 0.37796(13) 0.50941(15) 0.68184(6) 0.0403(3) Uani 1 1 d . . . . .
H18 H 0.362185 0.460734 0.717780 0.048 Uiso 1 1 calc R U . . .
C19 C 0.43036(13) 0.64548(15) 0.68547(6) 0.0394(3) Uani 1 1 d . . . . .
H19 H 0.450482 0.690372 0.724127 0.047 Uiso 1 1 calc R U . . .
C20 C 0.45378(12) 0.71695(13) 0.63311(6) 0.0358(3) Uani 1 1 d . . . . .
H20 H 0.489428 0.810514 0.636267 0.043 Uiso 1 1 calc R U . . .
C21 C 0.40267(12) 0.87106(13) 0.36799(5) 0.0335(2) Uani 1 1 d . . . . .
C22 C 0.25882(12) 0.87702(13) 0.35011(5) 0.0350(3) Uani 1 1 d . . . . .
C23 C 0.14453(13) 0.90592(14) 0.33124(6) 0.0368(3) Uani 1 1 d . . . . .
C24 C 0.00724(12) 0.94363(14) 0.31116(5) 0.0359(3) Uani 1 1 d . . . . .
C25 C -0.09297(13) 0.84058(15) 0.30104(6) 0.0415(3) Uani 1 1 d . . . . .
H25 H -0.071042 0.743068 0.307315 0.050 Uiso 1 1 calc R U . . .
C26 C -0.22456(14) 0.88093(17) 0.28180(7) 0.0468(3) Uani 1 1 d . . . . .
H26 H -0.292646 0.810581 0.274230 0.056 Uiso 1 1 calc R U . . .
C27 C -0.25782(13) 1.02272(18) 0.27350(7) 0.0477(3) Uani 1 1 d . . . . .
H27 H -0.348491 1.049573 0.260503 0.057 Uiso 1 1 calc R U . . .
C28 C -0.15905(15) 1.12523(17) 0.28413(7) 0.0493(3) Uani 1 1 d . . . . .
H28 H -0.182028 1.222718 0.278757 0.059 Uiso 1 1 calc R U . . .
C29 C -0.02689(14) 1.08655(15) 0.30255(7) 0.0438(3) Uani 1 1 d . . . . .
H29 H 0.040878 1.157402 0.309375 0.053 Uiso 1 1 calc R U . . .

loop_
_atom_site_aniso_label
_atom_site_aniso_U_11
_atom_site_aniso_U_22
_atom_site_aniso_U_33
_atom_site_aniso_U_23
_atom_site_aniso_U_13
_atom_site_aniso_U_12
N1 0.0258(4) 0.0338(5) 0.0303(5) -0.0011(4) 0.0018(4) -0.0008(4)
O1 0.0411(5) 0.0694(7) 0.0345(5) 0.0094(4) 0.0028(4) -0.0099(5)
C1 0.0266(5) 0.0306(5) 0.0302(5) -0.0021(4) 0.0039(4) 0.0022(4)
C2 0.0277(5) 0.0297(5) 0.0313(5) -0.0045(4) 0.0021(4) 0.0023(4)
C3 0.0282(5) 0.0285(5) 0.0333(6) -0.0057(4) 0.0021(4) 0.0020(4)
C4 0.0341(6) 0.0396(6) 0.0337(6) -0.0059(5) -0.0015(5) 0.0010(5)
C5 0.0296(6) 0.0479(7) 0.0452(7) -0.0107(6) -0.0041(5) -0.0031(5)
C6 0.0296(6) 0.0417(6) 0.0491(7) -0.0087(5) 0.0061(5) -0.0067(5)
C7 0.0325(6) 0.0362(6) 0.0384(6) -0.0025(5) 0.0055(5) -0.0021(5)
C8 0.0266(5) 0.0304(5) 0.0329(6) -0.0052(4) 0.0014(4) 0.0018(4)
C9 0.0260(5) 0.0324(5) 0.0314(5) 0.0028(4) 0.0005(4) 0.0003(4)
C10 0.0298(5) 0.0364(6) 0.0369(6) -0.0013(5) 0.0028(4) 0.0008(4)
C11 0.0389(6) 0.0365(6) 0.0416(7) -0.0030(5) -0.0024(5) -0.0034(5)
C12 0.0309(6) 0.0420(7) 0.0537(8) 0.0055(6) -0.0025(5) -0.0075(5)
C13 0.0289(6) 0.0492(7) 0.0520(8) 0.0061(6) 0.0092(5) -0.0008(5)
C14 0.0332(6) 0.0397(6) 0.0386(6) 0.0001(5) 0.0072(5) 0.0012(5)
C15 0.0260(5) 0.0334(6) 0.0311(5) -0.0013(4) 0.0020(4) 0.0050(4)
C16 0.0299(5) 0.0349(6) 0.0344(6) -0.0040(5) 0.0040(4) 0.0029(4)
C17 0.0338(6) 0.0356(6) 0.0444(7) 0.0020(5) 0.0075(5) 0.0007(5)
C18 0.0395(6) 0.0466(7) 0.0355(6) 0.0078(5) 0.0079(5) 0.0054(5)
C19 0.0410(6) 0.0464(7) 0.0299(6) -0.0027(5) 0.0019(5) 0.0054(5)
C20 0.0378(6) 0.0348(6) 0.0337(6) -0.0030(5) 0.0014(5) 0.0015(5)
C21 0.0324(6) 0.0364(6) 0.0311(6) -0.0016(5) 0.0019(4) -0.0014(4)
C22 0.0366(6) 0.0368(6) 0.0302(6) 0.0004(5) -0.0003(5) 0.0012(5)
C23 0.0383(6) 0.0399(6) 0.0310(6) 0.0005(5) 0.0008(5) 0.0022(5)
C24 0.0336(6) 0.0442(7) 0.0293(5) 0.0043(5) 0.0022(4) 0.0042(5)
C25 0.0400(7) 0.0421(7) 0.0421(7) 0.0057(5) 0.0047(5) 0.0027(5)
C26 0.0352(6) 0.0559(8) 0.0492(8) 0.0081(6) 0.0060(5) -0.0043(6)
C27 0.0329(6) 0.0639(9) 0.0464(7) 0.0124(6) 0.0061(5) 0.0098(6)
C28 0.0458(7) 0.0477(8) 0.0541(8) 0.0129(6) 0.0062(6) 0.0125(6)
C29 0.0408(7) 0.0438(7) 0.0453(7) 0.0066(6) 0.0010(5) 0.0003(5)

loop_
_atom_type_symbol
_atom_type_description
_atom_type_scat_dispersion_real
_atom_type_scat_dispersion_imag
_atom_type_scat_source
C C 0.0181 0.0091 'International Tables Vol C Tables 4.2.6.8 and 6.1.1.4'
H H 0.0000 0.0000 'International Tables Vol C Tables 4.2.6.8 and 6.1.1.4'
N N 0.0311 0.0180 'International Tables Vol C Tables 4.2.6.8 and 6.1.1.4'
O O 0.0492 0.0322 'International Tables Vol C Tables 4.2.6.8 and 6.1.1.4'

loop_
_geom_angle_atom_site_label_1
_geom_angle_atom_site_label_2
_geom_angle_atom_site_label_3
_geom_angle
_geom_angle_site_symmetry_1
_geom_angle_site_symmetry_3
_geom_angle_publ_flag
C21 N1 C8 122.93(10) . . ?
C21 N1 C1 128.05(10) . . ?
C8 N1 C1 108.25(9) . . ?
C2 C1 N1 109.02(10) . . ?
C2 C1 C9 129.31(11) . . ?
N1 C1 C9 121.11(10) . . ?
C1 C2 C3 107.43(10) . . ?
C1 C2 C15 128.09(10) . . ?
C3 C2 C15 124.34(10) . . ?
C4 C3 C8 119.20(11) . . ?
C4 C3 C2 132.60(11) . . ?
C8 C3 C2 107.99(10) . . ?
C5 C4 C3 118.67(12) . . ?
C4 C5 C6 121.09(11) . . ?
C7 C6 C5 121.67(12) . . ?
C6 C7 C8 116.80(12) . . ?
C7 C8 C3 122.53(11) . . ?
C7 C8 N1 130.21(11) . . ?
C3 C8 N1 107.25(10) . . ?
C10 C9 C14 119.29(11) . . ?
C10 C9 C1 119.68(10) . . ?
C14 C9 C1 121.01(11) . . ?
C11 C10 C9 120.32(11) . . ?
C12 C11 C10 120.03(12) . . ?
C11 C12 C13 119.98(12) . . ?
C12 C13 C14 120.38(12) . . ?
C13 C14 C9 119.99(12) . . ?
C16 C15 C20 118.30(11) . . ?
C16 C15 C2 122.02(10) . . ?
C20 C15 C2 119.65(11) . . ?
C17 C16 C15 120.67(11) . . ?
C16 C17 C18 120.44(12) . . ?
C19 C18 C17 119.33(12) . . ?
C18 C19 C20 120.56(12) . . ?
C19 C20 C15 120.70(12) . . ?
O1 C21 N1 121.50(11) . . ?
O1 C21 C22 120.12(11) . . ?
N1 C21 C22 118.23(10) . . ?
C23 C22 C21 168.00(14) . . ?
C22 C23 C24 177.47(14) . . ?
C25 C24 C29 119.45(12) . . ?
C25 C24 C23 121.28(12) . . ?
C29 C24 C23 119.26(12) . . ?
C26 C25 C24 119.70(13) . . ?
C27 C26 C25 120.58(14) . . ?
C28 C27 C26 119.88(13) . . ?
C27 C28 C29 120.24(14) . . ?
C28 C29 C24 120.14(13) . . ?

loop_
_geom_bond_atom_site_label_1
_geom_bond_atom_site_label_2
_geom_bond_distance
_geom_bond_site_symmetry_2
_geom_bond_publ_flag
N1 C21 1.3889(15) . ?
N1 C8 1.4104(14) . ?
N1 C1 1.4207(15) . ?
O1 C21 1.2148(16) . ?
C1 C2 1.3643(16) . ?
C1 C9 1.4771(15) . ?
C2 C3 1.4527(15) . ?
C2 C15 1.4771(17) . ?
C3 C4 1.3991(16) . ?
C3 C8 1.4003(17) . ?
C4 C5 1.3839(19) . ?
C5 C6 1.392(2) . ?
C6 C7 1.3857(18) . ?
C7 C8 1.3955(17) . ?
C9 C10 1.3932(17) . ?
C9 C14 1.3952(16) . ?
C10 C11 1.3874(17) . ?
C11 C12 1.383(2) . ?
C12 C13 1.385(2) . ?
C13 C14 1.3852(18) . ?
C15 C16 1.3986(17) . ?
C15 C20 1.3991(17) . ?
C16 C17 1.3872(18) . ?
C17 C18 1.3904(19) . ?
C18 C19 1.383(2) . ?
C19 C20 1.3876(18) . ?
C21 C22 1.4446(16) . ?
C22 C23 1.1966(18) . ?
C23 C24 1.4328(17) . ?
C24 C25 1.3935(19) . ?
C24 C29 1.3953(19) . ?
C25 C26 1.3838(19) . ?
C26 C27 1.382(2) . ?
C27 C28 1.381(2) . ?
C28 C29 1.3817(19) . ?
